data_1563034
loop_
_publ_author_name
'Pang, Haijun'
'Ma, Huiyuan'
'Yu, Yan'
'Yang, Ming'
'Xun, Ye'
'Liu, Bo'

_publ_section_title
;
 An unusual mono-substituted Keggin anion-chain based 3D framework with
 24-membered macrocycles as linker units
;
_journal_name_full 'Journal of Solid State Chemistry'
_journal_page_first 23
_journal_page_last 28
_journal_paper_doi 10.1016/j.jssc.2011.11.032
_journal_volume 186
_journal_year 2012
_chemical_formula_sum 'C52 H60 Cu4 N8 O40 P W11'
_chemical_formula_weight 3744.59
_space_group_IT_number 15
_space_group_name_Hall '-C 2yc'
_space_group_name_H-M_alt 'C 1 2/c 1'
_symmetry_cell_setting monoclinic
_symmetry_space_group_name_H-M 'C 1 2/c 1'
_atom_sites_solution_hydrogens geom
_atom_sites_solution_primary direct
_atom_sites_solution_secondary difmap
_audit_creation_method SHELXL-97
_cell_angle_alpha 90.000
_cell_angle_beta 108.245(3)
_cell_angle_gamma 90.000
_cell_formula_units_Z 4
_cell_length_a 25.993(7)
_cell_length_b 14.628(4)
_cell_length_c 21.521(5)
_cell_measurement_reflns_used 25
_cell_measurement_temperature 293(2)
_cell_measurement_theta_max 15
_cell_measurement_theta_min 7.5
_cell_volume 7771(3)
_computing_cell_refinement CrysAlis
_computing_data_collection 'CrysAlis (Oxford Diffraction, 2006)'
_computing_data_reduction CrysAlis
_computing_structure_refinement 'SHELXL-97 (Sheldrick, 1997)'
_computing_structure_solution 'SHELXS-97 (Sheldrick, 1990)'
_diffrn_ambient_temperature 293(2)
_diffrn_detector_area_resol_mean 10.0
_diffrn_measured_fraction_theta_full 0.993
_diffrn_measured_fraction_theta_max 0.853
_diffrn_measurement_device_type 'Oxford Diffraction Gemini R Ultra'
_diffrn_measurement_method '\w scan'
_diffrn_radiation_monochromator graphite
_diffrn_radiation_source 'fine-focus sealed tube'
_diffrn_radiation_type MoK\a
_diffrn_radiation_wavelength 0.71069
_diffrn_reflns_av_R_equivalents 0.0604
_diffrn_reflns_av_sigmaI/netI 0.1293
_diffrn_reflns_limit_h_max 34
_diffrn_reflns_limit_h_min -34
_diffrn_reflns_limit_k_max 20
_diffrn_reflns_limit_k_min -13
_diffrn_reflns_limit_l_max 20
_diffrn_reflns_limit_l_min -28
_diffrn_reflns_number 19868
_diffrn_reflns_theta_full 25.00
_diffrn_reflns_theta_max 29.25
_diffrn_reflns_theta_min 4.26
_exptl_absorpt_coefficient_mu 17.387
_exptl_absorpt_correction_T_max 0.162
_exptl_absorpt_correction_T_min 0.145
_exptl_absorpt_correction_type multi-scan
_exptl_absorpt_process_details 'SADABS (Sheldrick, 1996)'
_exptl_crystal_colour red
_exptl_crystal_density_diffrn 3.197
_exptl_crystal_density_method 'not measured'
_exptl_crystal_description block
_exptl_crystal_F_000 6756.0
_exptl_crystal_size_max 0.1126
_exptl_crystal_size_mid 0.1117
_exptl_crystal_size_min 0.1109
_refine_diff_density_max 2.227
_refine_diff_density_min -3.269
_refine_diff_density_rms 0.332
_refine_ls_extinction_method none
_refine_ls_goodness_of_fit_ref 0.869
_refine_ls_hydrogen_treatment constr
_refine_ls_matrix_type full
_refine_ls_number_parameters 501
_refine_ls_number_reflns 10597
_refine_ls_number_restraints 0
_refine_ls_restrained_S_all 0.869
_refine_ls_R_factor_all 0.1116
_refine_ls_R_factor_gt 0.0586
_refine_ls_shift/su_max 0.000
_refine_ls_shift/su_mean 0.000
_refine_ls_structure_factor_coef Fsqd
_refine_ls_weighting_details 'calc w=1/[\s^2^(Fo^2^)+(0.1000P)^2^+0.0000P] where P=(Fo^2^+2Fc^2^)/3'
_refine_ls_weighting_scheme calc
_refine_ls_wR_factor_gt 0.1527
_refine_ls_wR_factor_ref 0.1679
_reflns_number_gt 5159
_reflns_number_total 10597
_reflns_threshold_expression >2sigma(I)
_cod_data_source_file JSSC-2012-186-23.cif
_cod_data_source_block pp
_cod_depositor_comments
;
The following automatic conversions were performed:

data item '_symmetry_cell_setting' value 'Monoclinic' was changed to
'monoclinic' in accordance with the built-in table derived from the
CIF Core dictionary named 'cif_core.dic' version 2.4.5 last updated
on 2014-11-21.

Automatic conversion script
Id: cif_fix_values 8369 2020-08-20 11:38:08Z andrius 
;
_cod_original_cell_volume 7772(3)
_cod_original_sg_symbol_H-M 'C2/c  '
_cod_database_code 1563034

loop_
_symmetry_equiv_pos_as_xyz
'x, y, z'
'-x, y, -z+1/2'
'x+1/2, y+1/2, z'
'-x+1/2, y+1/2, -z+1/2'
'-x, -y, -z'
'x, -y, z-1/2'
'-x+1/2, -y+1/2, -z'
'x+1/2, -y+1/2, z-1/2'

loop_
_atom_site_label
_atom_site_type_symbol
_atom_site_fract_x
_atom_site_fract_y
_atom_site_fract_z
_atom_site_U_iso_or_equiv
_atom_site_adp_type
_atom_site_occupancy
_atom_site_symmetry_multiplicity
_atom_site_calc_flag
_atom_site_refinement_flags
_atom_site_disorder_assembly
_atom_site_disorder_group
W1 W -0.11572(3) 0.14280(5) -0.02948(3) 0.02348(17) Uani 1 1 d . . .
W2 W -0.00033(3) -0.22319(5) 0.06747(3) 0.0318(2) Uani 1 1 d . . .
W3 W 0.00530(3) 0.19273(5) 0.10127(3) 0.02996(19) Uani 1 1 d . . .
W4 W -0.11618(3) -0.08255(6) 0.03609(3) 0.0321(2) Uani 1 1 d . . .
W5 W -0.12035(3) -0.04908(6) -0.13264(3) 0.0300(2) Uani 1 1 d . . .
W6 W 0.00265(5) -0.02940(10) 0.16310(5) 0.0409(3) Uani 0.50 1 d P . .
Cu3 Cu 0.00265(5) -0.02940(10) 0.16310(5) 0.0409(3) Uani 0.50 1 d P . .
P1 P 0.0000 0.0000 0.0000 0.0262(14) Uani 1 2 d S . .
Cu1 Cu -0.23474(17) -0.2112(3) -0.08165(16) 0.0853(13) Uani 1 1 d . . .
N1 N -0.2839(8) -0.1178(15) -0.0813(8) 0.053(5) Uani 1 1 d . . .
N2 N -0.1945(9) -0.3188(15) -0.0850(8) 0.054(5) Uani 1 1 d . . .
N3 N -0.1193(10) 0.130(2) 0.1576(9) 0.100(10) Uani 1 1 d . . .
N4 N -0.4265(12) 0.199(3) 0.2531(18) 0.134(14) Uani 1 1 d . . .
C1 C -0.2643(14) 0.249(3) 0.2476(17) 0.091(10) Uiso 1 1 d . . .
H70A H -0.2402 0.2485 0.2923 0.110 Uiso 1 1 calc R . .
H70B H -0.2537 0.1983 0.2252 0.110 Uiso 1 1 calc R . .
C2 C -0.203(2) 0.341(3) 0.213(2) 0.137(19) Uani 1 1 d . . .
H62A H -0.2054 0.3915 0.1824 0.165 Uiso 1 1 calc R . .
H62B H -0.1790 0.3613 0.2549 0.165 Uiso 1 1 calc R . .
C3 C -0.255(2) 0.328(3) 0.2189(14) 0.134(17) Uani 1 1 d . . .
H60A H -0.2619 0.3788 0.2438 0.161 Uiso 1 1 calc R . .
H60B H -0.2807 0.3312 0.1755 0.161 Uiso 1 1 calc R . .
C4 C -0.1230(13) 0.242(3) 0.2339(12) 0.101(13) Uani 1 1 d . . .
H37A H -0.1085 0.2619 0.2770 0.122 Uiso 1 1 calc R . .
C5 C -0.1977(13) 0.224(3) 0.1391(12) 0.092(12) Uani 1 1 d . . .
H36A H -0.2329 0.2378 0.1139 0.110 Uiso 1 1 calc R . .
C6 C -0.1782(12) 0.270(2) 0.1923(15) 0.075(8) Uani 1 1 d . . .
C7 C -0.4011(9) 0.1288(19) 0.2372(7) 0.21(3) Uani 1 1 d . . .
H7C H -0.4176 0.0719 0.2280 0.247 Uiso 1 1 calc R . .
C8 C -0.4045(9) 0.2853(19) 0.2705(7) 0.119(15) Uani 1 1 d R . .
H33A H -0.4237 0.3314 0.2832 0.143 Uiso 1 1 calc R . .
C9 C -0.3523(9) 0.2992(19) 0.2678(7) 0.14(2) Uani 1 1 d R . .
H32A H -0.3360 0.3562 0.2781 0.165 Uiso 1 1 calc R . .
C10 C -0.3245(9) 0.2279(19) 0.2499(7) 0.21(4) Uani 1 1 d R . .
C11 C -0.3489(9) 0.1427(19) 0.2346(7) 0.17(3) Uani 1 1 d R . .
H30A H -0.3304 0.0951 0.2225 0.198 Uiso 1 1 calc R . .
C12 C -0.3573(8) 0.0158(14) -0.0713(9) 0.036(5) Uani 1 1 d . . .
C13 C -0.3058(12) 0.0358(17) -0.0664(11) 0.058(7) Uani 1 1 d . . .
H14A H -0.2938 0.0958 -0.0586 0.069 Uiso 1 1 calc R . .
C14 C -0.2213(10) -0.406(2) -0.0929(12) 0.071(9) Uani 1 1 d . . .
H13A H -0.2588 -0.4092 -0.1033 0.085 Uiso 1 1 calc R . .
C15 C -0.3357(10) -0.1401(16) -0.0863(11) 0.056(7) Uani 1 1 d . . .
H12A H -0.3469 -0.2005 -0.0943 0.067 Uiso 1 1 calc R . .
C16 C -0.2707(10) -0.0309(18) -0.0727(11) 0.057(6) Uani 1 1 d . . .
H11A H -0.2357 -0.0137 -0.0708 0.069 Uiso 1 1 calc R . .
C17 C -0.3734(10) -0.0736(15) -0.0796(10) 0.047(5) Uani 1 1 d . . .
H10A H -0.4082 -0.0904 -0.0809 0.057 Uiso 1 1 calc R . .
C18 C -0.1047(11) -0.5920(17) 0.0682(14) 0.068(8) Uani 1 1 d . . .
H18A H -0.1253 -0.6476 0.0537 0.082 Uiso 1 1 calc R . .
H18B H -0.0796 -0.6029 0.1116 0.082 Uiso 1 1 calc R . .
C19 C -0.0999(15) -0.563(2) -0.0564(15) 0.090(11) Uani 1 1 d . . .
H8A H -0.0736 -0.5602 -0.0799 0.108 Uiso 1 1 calc R . .
H8B H -0.1216 -0.6181 -0.0702 0.108 Uiso 1 1 calc R . .
C20 C -0.0705(13) -0.5668(19) 0.0179(14) 0.078(9) Uani 1 1 d . . .
H7A H -0.0538 -0.5075 0.0307 0.094 Uiso 1 1 calc R . .
H7B H -0.0414 -0.6109 0.0253 0.094 Uiso 1 1 calc R . .
C21 C -0.1721(14) 0.154(2) 0.1150(13) 0.077(9) Uani 1 1 d . . .
H6A H -0.1879 0.1264 0.0747 0.092 Uiso 1 1 calc R . .
C22 C -0.0954(12) 0.188(3) 0.2052(10) 0.109(15) Uani 1 1 d . . .
H5A H -0.0578 0.1904 0.2196 0.131 Uiso 1 1 calc R . .
C23 C -0.1919(11) -0.4823(19) -0.0853(14) 0.070(8) Uani 1 1 d . . .
H4A H -0.2097 -0.5383 -0.0899 0.084 Uiso 1 1 calc R . .
C24 C -0.1404(9) -0.3178(15) -0.0724(9) 0.037(5) Uani 1 1 d . . .
H3A H -0.1215 -0.2629 -0.0627 0.045 Uiso 1 1 calc R . .
C25 C -0.1349(10) -0.4816(13) -0.0705(11) 0.050(6) Uani 1 1 d . . .
C26 C -0.1138(8) -0.3955(14) -0.0736(11) 0.043(5) Uani 1 1 d . . .
H1A H -0.0790 -0.3916 -0.0767 0.052 Uiso 1 1 calc R . .
O1 O -0.0240(10) 0.0899(18) -0.0024(11) 0.032(6) Uiso 0.50 1 d P . .
O1W O -0.5000 0.057(2) 0.2500 0.084(8) Uiso 1 2 d S . .
O2 O 0.0000 -0.0435(14) 0.2500 0.052(6) Uani 1 2 d S . .
O3 O -0.1355(7) 0.0678(9) -0.1032(6) 0.055(4) Uani 1 1 d . . .
O4 O -0.0750(7) -0.0437(14) 0.1202(9) 0.082(6) Uani 1 1 d . . .
O5 O -0.1790(6) -0.0748(10) -0.1903(6) 0.050(4) Uani 1 1 d . . .
O6 O -0.1693(7) 0.2109(12) -0.0412(7) 0.062(5) Uani 1 1 d . . .
O7 O -0.1728(6) -0.1223(10) 0.0492(8) 0.052(4) Uani 1 1 d . . .
O8 O -0.0264(9) -0.0447(15) -0.0702(10) 0.022(5) Uiso 0.50 1 d P . .
O9 O -0.0020(6) -0.3291(11) 0.0972(7) 0.055(4) Uani 1 1 d . . .
O10 O 0.0238(10) 0.0649(17) -0.0483(11) 0.029(5) Uiso 0.50 1 d P . .
O11 O 0.0086(5) 0.2865(10) 0.1478(6) 0.045(4) Uani 1 1 d . . .
O12 O 0.0163(6) 0.2451(11) 0.0225(6) 0.050(4) Uani 1 1 d . . .
O13 O -0.0594(9) 0.0099(16) -0.0209(9) 0.022(5) Uiso 0.50 1 d P . .
O14 O -0.0701(6) 0.1865(12) 0.0524(6) 0.053(4) Uani 1 1 d . . .
O15 O -0.0772(8) 0.0078(13) -0.1751(10) 0.081(6) Uani 1 1 d . . .
O16 O 0.0735(6) -0.2102(11) 0.0702(6) 0.053(4) Uani 1 1 d . . .
O17 O -0.0104(6) 0.1002(13) 0.1526(10) 0.080(7) Uani 1 1 d . . .
O18 O -0.1360(7) -0.0994(9) -0.0535(7) 0.057(5) Uani 1 1 d . . .
O19 O -0.1336(7) 0.0451(10) 0.0166(6) 0.050(4) Uani 1 1 d . . .
O20 O -0.0750(7) -0.1898(14) 0.0457(8) 0.088(7) Uani 1 1 d . . .
O21 O 0.0789(7) 0.1583(14) 0.1283(11) 0.093(8) Uani 1 1 d . . .
O22 O 0.0125(6) -0.1523(15) 0.1398(9) 0.088(7) Uani 1 1 d . . .
Cu2 Cu -0.5000 0.2012(8) 0.2500 0.166(4) Uiso 1 2 d S . .

loop_
_atom_site_aniso_label
_atom_site_aniso_U_11
_atom_site_aniso_U_22
_atom_site_aniso_U_33
_atom_site_aniso_U_23
_atom_site_aniso_U_13
_atom_site_aniso_U_12
W1 0.0179(3) 0.0216(4) 0.0301(3) -0.0005(3) 0.0063(3) 0.0037(3)
W2 0.0371(5) 0.0245(4) 0.0289(4) 0.0002(3) 0.0033(3) 0.0086(3)
W3 0.0383(5) 0.0240(4) 0.0323(4) -0.0017(3) 0.0179(3) 0.0050(3)
W4 0.0196(4) 0.0459(5) 0.0324(4) -0.0082(3) 0.0102(3) 0.0002(4)
W5 0.0198(4) 0.0389(5) 0.0277(3) 0.0062(3) 0.0021(3) 0.0008(3)
W6 0.0390(7) 0.0606(9) 0.0257(5) 0.0067(6) 0.0142(5) 0.0218(6)
Cu3 0.0390(7) 0.0606(9) 0.0257(5) 0.0067(6) 0.0142(5) 0.0218(6)
P1 0.021(3) 0.019(3) 0.032(3) -0.007(3) -0.001(2) 0.001(3)
Cu1 0.096(3) 0.095(3) 0.0666(19) 0.0135(19) 0.0277(19) 0.068(2)
N1 0.056(13) 0.055(13) 0.039(9) 0.005(9) 0.001(8) 0.015(11)
N2 0.074(15) 0.062(14) 0.032(8) 0.011(9) 0.027(9) 0.027(12)
N3 0.070(16) 0.20(3) 0.032(10) 0.035(15) 0.024(10) -0.022(19)
N4 0.052(19) 0.17(4) 0.14(3) 0.02(3) -0.018(18) -0.01(2)
C2 0.20(5) 0.13(4) 0.11(3) 0.03(3) 0.09(3) 0.10(4)
C3 0.17(5) 0.20(5) 0.045(16) -0.01(2) 0.05(2) 0.02(4)
C4 0.08(2) 0.18(4) 0.035(12) -0.002(17) 0.006(13) 0.06(2)
C5 0.08(2) 0.14(3) 0.038(13) 0.018(17) -0.007(13) -0.07(2)
C6 0.061(18) 0.08(2) 0.08(2) 0.007(17) 0.020(15) 0.005(16)
C7 0.12(4) 0.22(7) 0.21(6) -0.05(5) -0.06(4) 0.08(5)
C8 0.13(4) 0.12(3) 0.11(3) -0.01(2) 0.02(3) 0.06(3)
C9 0.13(3) 0.24(5) 0.071(18) 0.04(3) 0.08(2) 0.12(3)
C10 0.10(4) 0.41(11) 0.10(3) 0.05(5) 0.01(3) 0.13(5)
C11 0.09(3) 0.36(8) 0.064(19) -0.10(3) 0.04(2) -0.02(4)
C12 0.044(12) 0.033(11) 0.044(10) 0.012(9) 0.031(9) 0.006(10)
C13 0.09(2) 0.044(15) 0.049(12) 0.013(11) 0.042(13) 0.014(14)
C14 0.040(14) 0.12(3) 0.067(15) 0.033(16) 0.031(12) 0.052(17)
C15 0.050(15) 0.036(13) 0.065(14) -0.002(11) -0.007(11) -0.028(12)
C16 0.049(15) 0.062(18) 0.052(13) 0.012(12) 0.001(10) 0.006(13)
C17 0.045(13) 0.042(14) 0.050(12) 0.006(10) 0.008(10) -0.010(11)
C18 0.073(18) 0.041(14) 0.11(2) 0.031(14) 0.051(16) 0.051(14)
C19 0.14(3) 0.062(19) 0.09(2) 0.012(17) 0.07(2) 0.05(2)
C20 0.10(2) 0.057(18) 0.10(2) 0.027(16) 0.067(19) 0.047(16)
C21 0.10(3) 0.09(2) 0.048(14) -0.010(15) 0.039(16) -0.026(19)
C22 0.056(17) 0.24(5) 0.021(10) -0.029(18) -0.005(10) 0.03(2)
C23 0.055(17) 0.048(16) 0.12(2) -0.020(15) 0.041(16) -0.007(13)
C24 0.044(13) 0.038(12) 0.035(10) 0.013(9) 0.019(9) 0.005(10)
C25 0.058(15) 0.014(10) 0.071(14) -0.002(10) 0.011(11) 0.010(10)
C26 0.029(11) 0.027(11) 0.086(15) 0.002(11) 0.037(11) -0.008(9)
O2 0.041(12) 0.040(12) 0.045(11) 0.000 -0.029(9) 0.000
O3 0.105(14) 0.026(8) 0.028(7) -0.010(6) 0.014(7) -0.025(8)
O4 0.056(11) 0.089(14) 0.083(12) -0.037(10) -0.004(9) 0.051(11)
O5 0.048(9) 0.036(8) 0.042(7) -0.011(6) -0.023(6) 0.005(7)
O6 0.061(11) 0.080(13) 0.051(8) 0.004(8) 0.026(8) 0.042(10)
O7 0.060(10) 0.033(8) 0.086(11) 0.012(8) 0.055(9) 0.001(7)
O9 0.039(9) 0.057(10) 0.064(9) 0.042(8) 0.011(7) 0.004(8)
O11 0.029(7) 0.063(10) 0.047(8) -0.028(7) 0.017(6) -0.008(7)
O12 0.048(9) 0.063(11) 0.039(7) -0.016(7) 0.014(6) -0.030(8)
O14 0.038(8) 0.081(12) 0.034(7) -0.008(7) 0.001(6) -0.038(8)
O15 0.075(13) 0.076(13) 0.120(14) 0.058(12) 0.073(12) 0.044(11)
O16 0.050(9) 0.058(10) 0.039(7) 0.004(7) -0.004(6) -0.025(8)
O17 0.028(9) 0.081(13) 0.144(16) 0.080(12) 0.047(10) 0.029(9)
O18 0.104(14) 0.010(7) 0.075(10) 0.000(7) 0.056(10) -0.014(8)
O19 0.099(12) 0.045(9) 0.020(6) -0.016(6) 0.037(7) -0.045(9)
O20 0.046(10) 0.113(16) 0.077(11) -0.064(11) -0.020(8) 0.050(11)
O21 0.063(12) 0.092(15) 0.149(17) 0.095(14) 0.067(12) 0.057(11)
O22 0.034(9) 0.124(17) 0.090(12) -0.071(12) -0.003(8) 0.044(10)

loop_
_atom_type_symbol
_atom_type_description
_atom_type_scat_dispersion_real
_atom_type_scat_dispersion_imag
_atom_type_scat_source
C C 0.0033 0.0016 'International Tables Vol C Tables 4.2.6.8 and 6.1.1.4'
N N 0.0061 0.0033 'International Tables Vol C Tables 4.2.6.8 and 6.1.1.4'
O O 0.0106 0.0060 'International Tables Vol C Tables 4.2.6.8 and 6.1.1.4'
P P 0.1023 0.0942 'International Tables Vol C Tables 4.2.6.8 and 6.1.1.4'
Cu Cu 0.3201 1.2651 'International Tables Vol C Tables 4.2.6.8 and 6.1.1.4'
W W -0.8490 6.8722 'International Tables Vol C Tables 4.2.6.8 and 6.1.1.4'
H H 0.0000 0.0000 'International Tables Vol C Tables 4.2.6.8 and 6.1.1.4'

loop_
_geom_angle_atom_site_label_1
_geom_angle_atom_site_label_2
_geom_angle_atom_site_label_3
_geom_angle
_geom_angle_site_symmetry_1
_geom_angle_site_symmetry_3
O6 W1 O3 103.2(8) . .
O6 W1 O19 101.6(8) . .
O3 W1 O19 87.3(5) . .
O6 W1 O16 101.4(8) . 5
O3 W1 O16 87.6(6) . 5
O19 W1 O16 157.0(7) . 5
O6 W1 O14 100.9(8) . .
O3 W1 O14 155.9(8) . .
O19 W1 O14 87.2(6) . .
O16 W1 O14 88.3(6) 5 .
O6 W1 O13 162.7(9) . .
O3 W1 O13 65.7(7) . .
O19 W1 O13 65.8(7) . .
O16 W1 O13 91.7(7) 5 .
O14 W1 O13 90.7(7) . .
O6 W1 O1 161.8(9) . .
O3 W1 O1 90.3(8) . .
O19 W1 O1 91.0(8) . .
O16 W1 O1 66.6(8) 5 .
O14 W1 O1 66.3(8) . .
O13 W1 O1 35.5(8) . .
O9 W2 O22 102.7(10) . .
O9 W2 O12 102.2(7) . 5
O22 W2 O12 154.9(9) . 5
O9 W2 O16 103.0(7) . .
O22 W2 O16 90.2(7) . .
O12 W2 O16 86.8(6) 5 .
O9 W2 O20 100.6(9) . .
O22 W2 O20 87.9(6) . .
O12 W2 O20 84.9(7) 5 .
O16 W2 O20 156.2(9) . .
O9 W2 O10 156.9(8) . 5
O22 W2 O10 64.2(9) . 5
O12 W2 O10 91.4(7) 5 5
O16 W2 O10 96.2(7) . 5
O20 W2 O10 61.8(9) . 5
O11 W3 O17 102.6(9) . .
O11 W3 O21 100.2(9) . .
O17 W3 O21 90.7(6) . .
O11 W3 O14 102.6(7) . .
O17 W3 O14 85.1(7) . .
O21 W3 O14 157.2(9) . .
O11 W3 O12 101.6(7) . .
O17 W3 O12 155.6(8) . .
O21 W3 O12 87.9(7) . .
O14 W3 O12 86.8(6) . .
O11 W3 O8 159.1(7) . 5
O17 W3 O8 67.6(8) . 5
O21 W3 O8 62.8(9) . 5
O14 W3 O8 95.1(7) . 5
O12 W3 O8 90.3(7) . 5
O7 W4 O18 98.9(7) . .
O7 W4 O20 101.0(9) . .
O18 W4 O20 88.1(7) . .
O7 W4 O4 102.0(9) . .
O18 W4 O4 158.9(8) . .
O20 W4 O4 90.8(7) . .
O7 W4 O19 102.2(7) . .
O18 W4 O19 86.1(5) . .
O20 W4 O19 156.6(9) . .
O4 W4 O19 86.6(7) . .
O7 W4 O10 159.3(8) . 5
O18 W4 O10 94.2(8) . 5
O20 W4 O10 63.3(9) . 5
O4 W4 O10 66.7(8) . 5
O19 W4 O10 94.6(8) . 5
O5 W5 O15 106.6(9) . .
O5 W5 O3 102.2(7) . .
O15 W5 O3 88.9(8) . .
O5 W5 O21 102.5(9) . 5
O15 W5 O21 88.9(7) . 5
O3 W5 O21 154.7(9) . 5
O5 W5 O18 99.6(8) . .
O15 W5 O18 153.8(8) . .
O3 W5 O18 85.9(6) . .
O21 W5 O18 85.0(7) 5 .
O5 W5 O8 162.2(7) . .
O15 W5 O8 66.1(8) . .
O3 W5 O8 94.0(7) . .
O21 W5 O8 62.2(9) 5 .
O18 W5 O8 88.7(7) . .
O22 W6 O15 88.7(8) . 5
O22 W6 O2 101.8(9) . .
O15 W6 O2 103.5(6) 5 .
O22 W6 O17 158.6(9) . .
O15 W6 O17 89.3(7) 5 .
O2 W6 O17 99.4(8) . .
O22 W6 O4 88.8(7) . .
O15 W6 O4 160.5(8) 5 .
O2 W6 O4 95.9(6) . .
O17 W6 O4 86.1(8) . .
O22 W6 O10 62.9(8) . 5
O15 W6 O10 97.3(8) 5 5
O2 W6 O10 154.0(7) . 5
O17 W6 O10 96.3(9) . 5
O4 W6 O10 64.5(8) . 5
O22 W6 O8 96.4(8) . 5
O15 W6 O8 62.8(7) 5 5
O2 W6 O8 157.0(7) . 5
O17 W6 O8 63.9(7) . 5
O4 W6 O8 98.3(8) . 5
O10 W6 O8 48.6(8) 5 5
O1 P1 O1 180(2) 5 .
O1 P1 O13 60.1(13) 5 5
O1 P1 O13 119.9(13) . 5
O1 P1 O13 119.9(13) 5 .
O1 P1 O13 60.1(13) . .
O13 P1 O13 180.0(5) 5 .
O1 P1 O8 106.7(12) 5 5
O1 P1 O8 73.3(12) . 5
O13 P1 O8 69.7(11) 5 5
O13 P1 O8 110.3(11) . 5
O1 P1 O8 73.3(12) 5 .
O1 P1 O8 106.7(12) . .
O13 P1 O8 110.3(11) 5 .
O13 P1 O8 69.7(11) . .
O8 P1 O8 180(3) 5 .
O1 P1 O10 72.6(13) 5 5
O1 P1 O10 107.4(13) . 5
O13 P1 O10 108.2(12) 5 5
O13 P1 O10 71.8(12) . 5
O8 P1 O10 77.0(11) 5 5
O8 P1 O10 103.0(11) . 5
O1 P1 O10 107.4(13) 5 .
O1 P1 O10 72.6(13) . .
O13 P1 O10 71.8(12) 5 .
O13 P1 O10 108.2(12) . .
O8 P1 O10 103.0(11) 5 .
O8 P1 O10 77.0(11) . .
O10 P1 O10 180(2) 5 .
N1 Cu1 N2 170.9(10) . .
C16 N1 C15 117(2) . .
C16 N1 Cu1 123.9(18) . .
C15 N1 Cu1 119.2(18) . .
C24 N2 C14 118.0(19) . .
C24 N2 Cu1 122.4(18) . .
C14 N2 Cu1 119.1(16) . .
C22 N3 C21 117(3) . .
C8 N4 C7 125(3) . .
C8 N4 Cu2 108(3) . .
C7 N4 Cu2 126(3) . .
C3 C1 C10 120(3) . .
C6 C2 C3 119(5) . .
C1 C3 C2 119(4) . .
C22 C4 C6 116(2) . .
C6 C5 C21 127(3) . .
C5 C6 C2 126(4) . .
C5 C6 C4 115(3) . .
C2 C6 C4 118(3) . .
C11 C7 N4 118.1(18) . .
C9 C8 N4 116.4(17) . .
C8 C9 C10 120.0 . .
C9 C10 C11 120.0 . .
C9 C10 C1 117.4(16) . .
C11 C10 C1 122.6(16) . .
C7 C11 C10 120.0 . .
C13 C12 C17 118(2) . .
C13 C12 C18 119(2) . 7_445
C17 C12 C18 122(2) . 7_445
C12 C13 C16 121(2) . .
C23 C14 N2 119(2) . .
N1 C15 C17 122(2) . .
N1 C16 C13 123(3) . .
C12 C17 C15 118(2) . .
C12 C18 C20 111.2(18) 7_445 .
C25 C19 C20 108(2) . .
C19 C20 C18 120(3) . .
C5 C21 N3 115(3) . .
N3 C22 C4 123(3) . .
C14 C23 C25 123(3) . .
C26 C24 N2 120(2) . .
C26 C25 C23 114(2) . .
C26 C25 C19 121(2) . .
C23 C25 C19 125(3) . .
C24 C26 C25 123.9(19) . .
P1 O1 O13 60.7(13) . .
P1 O1 O10 59.1(11) . .
O13 O1 O10 99.6(17) . .
P1 O1 O8 56.9(11) . 5
O13 O1 O8 99.5(17) . 5
O10 O1 O8 88.0(14) . 5
P1 O1 W1 133.2(15) . .
O13 O1 W1 72.5(13) . .
O10 O1 W1 135.7(13) . .
O8 O1 W1 136.0(14) 5 .
Cu3 O2 W6 0.00(7) 2 2
Cu3 O2 W6 167.5(12) 2 .
W6 O2 W6 167.5(12) 2 .
W1 O3 W5 141.3(9) . .
W4 O4 W6 133.0(10) . .
P1 O8 O13 52.0(9) . .
P1 O8 O1 49.8(10) . 5
O13 O8 O1 90.1(14) . 5
P1 O8 W3 124.9(12) . 5
O13 O8 W3 141.6(14) . 5
O1 O8 W3 75.1(11) 5 5
P1 O8 W5 127.2(12) . .
O13 O8 W5 75.2(10) . .
O1 O8 W5 143.7(14) 5 .
W3 O8 W5 95.9(8) 5 .
P1 O8 W6 116.0(11) . 5
O13 O8 W6 125.0(13) . 5
O1 O8 W6 123.4(13) 5 5
W3 O8 W6 92.0(7) 5 5
W5 O8 W6 91.5(7) . 5
P1 O10 O1 48.4(10) . .
P1 O10 W4 124.1(12) . 5
O1 O10 W4 138.9(14) . 5
P1 O10 W2 122.3(12) . 5
O1 O10 W2 74.0(11) . 5
W4 O10 W2 96.3(9) 5 5
P1 O10 Cu3 118.4(12) . 5
O1 O10 Cu3 124.6(14) . 5
W4 O10 Cu3 95.3(8) 5 5
W2 O10 Cu3 93.2(8) 5 5
P1 O10 W6 118.4(12) . 5
O1 O10 W6 124.6(14) . 5
W4 O10 W6 95.3(8) 5 5
W2 O10 W6 93.2(8) 5 5
Cu3 O10 W6 0.00(6) 5 5
W2 O12 W3 141.3(8) 5 .
O1 O13 P1 59.1(13) . .
O1 O13 O8 98.3(17) . .
P1 O13 O8 58.3(10) . .
O1 O13 W1 72.0(13) . .
P1 O13 W1 131.1(13) . .
O8 O13 W1 136.3(13) . .
W1 O14 W3 139.4(9) . .
W5 O15 Cu3 139.3(10) . 5
W5 O15 W6 139.3(10) . 5
Cu3 O15 W6 0.00(10) 5 5
W1 O16 W2 139.7(8) 5 .
W3 O17 W6 135.9(10) . .
W4 O18 W5 140.3(8) . .
W1 O19 W4 140.2(8) . .
W4 O20 W2 137.9(13) . .
W3 O21 W5 137.7(14) . 5
W2 O22 W6 139.6(12) . .
N4 Cu2 N4 178(3) . 2_455
N4 Cu2 O1W 88.8(15) . .
N4 Cu2 O1W 88.8(15) 2_455 .

loop_
_geom_bond_atom_site_label_1
_geom_bond_atom_site_label_2
_geom_bond_distance
_geom_bond_site_symmetry_2
W1 O6 1.665(14) .
W1 O3 1.864(12) .
W1 O19 1.878(12) .
W1 O16 1.884(14) 5
W1 O14 1.901(12) .
W1 O13 2.41(2) .
W1 O1 2.40(2) .
W2 O9 1.681(14) .
W2 O22 1.812(14) .
W2 O12 1.877(12) 5
W2 O16 1.911(15) .
W2 O20 1.912(15) .
W2 O10 2.40(3) 5
W3 O11 1.684(13) .
W3 O17 1.871(14) .
W3 O21 1.885(16) .
W3 O14 1.914(14) .
W3 O12 1.960(13) .
W3 O8 2.38(2) 5
W4 O7 1.686(13) .
W4 O18 1.850(15) .
W4 O20 1.874(16) .
W4 O4 1.880(16) .
W4 O19 1.936(15) .
W4 O10 2.35(2) 5
W5 O5 1.679(12) .
W5 O15 1.850(15) .
W5 O3 1.907(14) .
W5 O21 1.913(17) 5
W5 O18 2.011(13) .
W5 O8 2.39(2) .
W6 O22 1.906(18) .
W6 O15 1.901(18) 5
W6 O2 1.904(3) .
W6 O17 1.927(18) .
W6 O4 1.949(18) .
W6 O10 2.40(2) 5
W6 O8 2.51(2) 5
P1 O1 1.45(3) 5
P1 O1 1.45(3) .
P1 O13 1.47(2) 5
P1 O13 1.47(2) .
P1 O8 1.59(2) 5
P1 O8 1.59(2) .
P1 O10 1.66(2) 5
P1 O10 1.66(2) .
Cu1 N1 1.87(2) .
Cu1 N2 1.904(19) .
N1 C16 1.32(3) .
N1 C15 1.36(3) .
N2 C24 1.35(3) .
N2 C14 1.44(4) .
N3 C22 1.32(4) .
N3 C21 1.44(4) .
N4 C8 1.39(4) .
N4 C7 1.32(5) .
N4 Cu2 1.89(3) .
C1 C3 1.37(5) .
C1 C10 1.61(4) .
C2 C6 1.37(4) .
C2 C3 1.41(6) .
C4 C22 1.35(4) .
C4 C6 1.49(4) .
C5 C6 1.29(4) .
C5 C21 1.40(5) .
C7 C11 1.3898 .
C8 C9 1.3898 .
C9 C10 1.3900 .
C10 C11 1.3900 .
C12 C13 1.34(3) .
C12 C17 1.37(3) .
C12 C18 1.50(3) 7_445
C13 C16 1.37(3) .
C14 C23 1.33(4) .
C15 C17 1.42(3) .
C18 C12 1.50(3) 7_445
C18 C20 1.64(3) .
C19 C25 1.48(3) .
C19 C20 1.54(4) .
C23 C25 1.42(3) .
C24 C26 1.34(3) .
C25 C26 1.38(3) .
O1 O13 1.46(3) .
O1 O10 1.85(3) .
O1 O8 1.82(3) 5
O1W Cu2 2.11(3) .
O2 Cu3 1.904(3) 2
O2 W6 1.904(3) 2
O8 O13 1.75(3) .
O8 O1 1.82(3) 5
O8 W3 2.38(2) 5
O8 W6 2.51(2) 5
O10 W4 2.35(2) 5
O10 W2 2.40(3) 5
O10 Cu3 2.40(2) 5
O10 W6 2.40(2) 5
O12 W2 1.877(12) 5
O15 Cu3 1.901(18) 5
O15 W6 1.901(18) 5
O16 W1 1.884(14) 5
O21 W5 1.913(17) 5
Cu2 N4 1.89(3) 2_455
